data_2225510
loop_
_publ_author_name
'Gowda, B. Thimme'
'Tokar\<c\'ik, Miroslav'
'Ko\<z\'i\<sek, Jozef'
'Rodrigues, Vinola Zeena'
'Fuess, Hartmut'

_publ_section_title
;
 <i>N</i>-(2,5-Dimethylphenyl)-2-methylbenzamide
;
_journal_coeditor_code DN2545
_journal_issue 4
_journal_name_full 'Acta Crystallographica Section E'
_journal_page_first o815
_journal_paper_doi 10.1107/S160053681000886X
_journal_volume 66
_journal_year 2010
_chemical_formula_iupac 'C16 H17 N O'
_chemical_formula_moiety 'C16 H17 N O'
_chemical_formula_sum 'C16 H17 N O'
_chemical_formula_weight 239.31
_chemical_name_systematic
;
<i>N</i>-(2,5-Dimethylphenyl)-2-methylbenzamide
;
_space_group_IT_number 19
_symmetry_cell_setting orthorhombic
_symmetry_space_group_name_Hall 'P 2ac 2ab'
_symmetry_space_group_name_H-M 'P 21 21 21'
_atom_sites_solution_hydrogens geom
_atom_sites_solution_primary direct
_atom_sites_solution_secondary difmap
_audit_creation_method 'WinGX routine CIF_UPDATE'
_cell_angle_alpha 90
_cell_angle_beta 90
_cell_angle_gamma 90
_cell_formula_units_Z 4
_cell_length_a 4.90104(10)
_cell_length_b 5.85657(16)
_cell_length_c 45.8291(12)
_cell_measurement_reflns_used 11414
_cell_measurement_temperature 295(2)
_cell_measurement_theta_max 29.4578
_cell_measurement_theta_min 1.7726
_cell_volume 1315.45(6)
_computing_cell_refinement
;
CrysAlis Pro (Oxford Diffraction, 2009)
;
_computing_data_collection
;
CrysAlis Pro (Oxford Diffraction, 2009)
;
_computing_data_reduction
;
CrysAlis Pro (Oxford Diffraction, 2009)
;
_computing_molecular_graphics
;
ORTEP-3 (Farrugia, 1997) and DIAMOND (Brandenburg, 2002)
;
_computing_publication_material
;
SHELXL97 (Sheldrick, 2008), PLATON (Spek, 2009) and WinGX
(Farrugia, 1999)
;
_computing_structure_refinement 'SHELXL97 (Sheldrick, 2008)'
_computing_structure_solution 'SHELXS97 (Sheldrick, 2008)'
_diffrn_ambient_temperature 295(2)
_diffrn_detector_area_resol_mean 10.434
_diffrn_measured_fraction_theta_full 0.998
_diffrn_measured_fraction_theta_max 0.998
_diffrn_measurement_device '4-circle kappa geometry goniometer'
_diffrn_measurement_device_type 'Oxford Diffraction Xcalibur Ruby Gemini'
_diffrn_measurement_method '\w scans'
_diffrn_radiation_monochromator graphite
_diffrn_radiation_type MoK\a
_diffrn_radiation_wavelength 0.71073
_diffrn_reflns_av_R_equivalents 0.0369
_diffrn_reflns_limit_h_max 5
_diffrn_reflns_limit_h_min -5
_diffrn_reflns_limit_k_max 6
_diffrn_reflns_limit_k_min -6
_diffrn_reflns_limit_l_max 54
_diffrn_reflns_limit_l_min -54
_diffrn_reflns_number 22131
_diffrn_reflns_theta_full 25.00
_diffrn_reflns_theta_max 25
_diffrn_reflns_theta_min 1.78
_diffrn_standards_number 0
_exptl_absorpt_coefficient_mu 0.075
_exptl_absorpt_correction_T_max 0.990
_exptl_absorpt_correction_T_min 0.957
_exptl_absorpt_correction_type multi-scan
_exptl_absorpt_process_details
;
(CrysAlis Pro; Oxford Diffraction, 2009)
;
_exptl_crystal_colour colourless
_exptl_crystal_density_diffrn 1.208
_exptl_crystal_density_method 'not measured'
_exptl_crystal_description block
_exptl_crystal_F_000 512
_exptl_crystal_size_max 0.54
_exptl_crystal_size_mid 0.35
_exptl_crystal_size_min 0.09
_refine_diff_density_max 0.122
_refine_diff_density_min -0.127
_refine_ls_extinction_method none
_refine_ls_goodness_of_fit_ref 1.199
_refine_ls_hydrogen_treatment constr
_refine_ls_matrix_type full
_refine_ls_number_parameters 165
_refine_ls_number_reflns 1414
_refine_ls_number_restraints 0
_refine_ls_restrained_S_all 1.199
_refine_ls_R_factor_all 0.0471
_refine_ls_R_factor_gt 0.0435
_refine_ls_shift/su_max 0.000
_refine_ls_shift/su_mean 0.000
_refine_ls_structure_factor_coef Fsqd
_refine_ls_weighting_details 'calc w=1/[\s^2^(Fo^2^)+(0.0248P)^2^+0.5849P] where P=(Fo^2^+2Fc^2^)/3'
_refine_ls_weighting_scheme calc
_refine_ls_wR_factor_gt 0.0954
_refine_ls_wR_factor_ref 0.0968
_reflns_number_gt 1338
_reflns_number_total 1414
_reflns_threshold_expression I>2\s(I)
_cod_data_source_file dn2545.cif
_cod_data_source_block I
_cod_database_code 2225510
_cod_database_fobs_code 2225510

loop_
_symmetry_equiv_pos_as_xyz
'x, y, z'
'-x+1/2, -y, z+1/2'
'x+1/2, -y+1/2, -z'
'-x, y+1/2, -z+1/2'

loop_
_atom_site_type_symbol
_atom_site_label
_atom_site_fract_x
_atom_site_fract_y
_atom_site_fract_z
_atom_site_U_iso_or_equiv
_atom_site_adp_type
_atom_site_calc_flag
_atom_site_refinement_flags
_atom_site_occupancy
_atom_site_disorder_assembly
_atom_site_disorder_group
O O1 0.1938(4) 0.2752(5) 0.11488(4) 0.0571(7) Uani d . 1 . .
N N1 0.6250(4) 0.2075(4) 0.12991(4) 0.0354(5) Uani d . 1 . .
H H1N 0.7945 0.2132 0.1251 0.043 Uiso d R 1 . .
C C1 0.4388(5) 0.2701(5) 0.10975(5) 0.0345(6) Uani d . 1 . .
C C2 0.5509(5) 0.3297(5) 0.08026(5) 0.0340(6) Uani d . 1 . .
C C3 0.4651(6) 0.5263(5) 0.06577(6) 0.0436(7) Uani d . 1 . .
C C4 0.5758(7) 0.5680(6) 0.03829(6) 0.0580(9) Uani d . 1 . .
H H4 0.5241 0.6989 0.0282 0.070 Uiso calc R 1 . .
C C5 0.7593(7) 0.4208(7) 0.02570(6) 0.0644(10) Uani d . 1 . .
H H5 0.8294 0.4532 0.0073 0.077 Uiso calc R 1 . .
C C6 0.8400(7) 0.2271(7) 0.03994(6) 0.0600(9) Uani d . 1 . .
H H6 0.9627 0.1267 0.0313 0.072 Uiso calc R 1 . .
C C7 0.7366(6) 0.1831(5) 0.06728(6) 0.0446(7) Uani d . 1 . .
H H7 0.7924 0.0528 0.0772 0.054 Uiso calc R 1 . .
C C8 0.5574(5) 0.1322(4) 0.15873(5) 0.0323(6) Uani d . 1 . .
C C9 0.6678(6) -0.0703(5) 0.16930(6) 0.0382(6) Uani d . 1 . .
C C10 0.5923(6) -0.1364(5) 0.19709(6) 0.0484(8) Uani d . 1 . .
H H10 0.6660 -0.2696 0.2048 0.058 Uiso calc R 1 . .
C C11 0.4121(6) -0.0122(5) 0.21371(6) 0.0488(8) Uani d . 1 . .
H H11 0.3631 -0.0644 0.2321 0.059 Uiso calc R 1 . .
C C12 0.3027(6) 0.1906(5) 0.20322(5) 0.0399(7) Uani d . 1 . .
C C13 0.3794(5) 0.2610(5) 0.17554(5) 0.0365(6) Uani d . 1 . .
H H13 0.3103 0.3969 0.1681 0.044 Uiso calc R 1 . .
C C14 0.2646(7) 0.6906(6) 0.07875(8) 0.0633(9) Uani d . 1 . .
H H14A 0.2576 0.8264 0.0670 0.095 Uiso calc R 1 . .
H H14B 0.3206 0.7294 0.0982 0.095 Uiso calc R 1 . .
H H14C 0.0872 0.6213 0.0793 0.095 Uiso calc R 1 . .
C C15 0.8619(6) -0.2117(5) 0.15136(6) 0.0527(8) Uani d . 1 . .
H H15A 1.0349 -0.1354 0.1502 0.079 Uiso calc R 1 . .
H H15B 0.7888 -0.2316 0.1321 0.079 Uiso calc R 1 . .
H H15C 0.8857 -0.3583 0.1604 0.079 Uiso calc R 1 . .
C C16 0.1035(7) 0.3287(6) 0.22091(6) 0.0566(9) Uani d . 1 . .
H H16A 0.1199 0.2888 0.2412 0.068 Uiso d PR 0.74 . .
H H16B -0.0786 0.2971 0.2144 0.068 Uiso d PR 0.74 . .
H H16C 0.1420 0.4883 0.2185 0.068 Uiso d PR 0.74 . .
H H16D 0.0025 0.4276 0.2082 0.068 Uiso d PR 0.26 . .
H H16E 0.2007 0.4188 0.2350 0.068 Uiso d PR 0.26 . .
H H16F -0.0201 0.2279 0.2309 0.068 Uiso d PR 0.26 . .

loop_
_atom_site_aniso_label
_atom_site_aniso_U_11
_atom_site_aniso_U_22
_atom_site_aniso_U_33
_atom_site_aniso_U_12
_atom_site_aniso_U_13
_atom_site_aniso_U_23
O1 0.0242(10) 0.0968(18) 0.0502(11) 0.0001(13) 0.0046(9) 0.0132(13)
N1 0.0211(10) 0.0470(13) 0.0382(11) 0.0021(11) 0.0061(9) 0.0045(11)
C1 0.0267(13) 0.0385(15) 0.0382(14) -0.0019(13) 0.0028(11) -0.0007(13)
C2 0.0242(12) 0.0429(15) 0.0349(13) -0.0036(13) -0.0003(11) -0.0024(12)
C3 0.0354(15) 0.0501(17) 0.0454(16) -0.0044(15) -0.0066(13) 0.0029(14)
C4 0.058(2) 0.068(2) 0.0477(17) -0.005(2) -0.0123(17) 0.0192(17)
C5 0.059(2) 0.100(3) 0.0339(15) -0.011(2) 0.0050(15) 0.0039(19)
C6 0.0532(19) 0.084(2) 0.0424(16) 0.005(2) 0.0094(15) -0.0104(18)
C7 0.0376(15) 0.0532(18) 0.0431(15) 0.0033(16) 0.0023(13) -0.0010(14)
C8 0.0271(13) 0.0359(14) 0.0340(13) -0.0028(13) 0.0029(12) 0.0016(11)
C9 0.0315(14) 0.0402(15) 0.0429(15) -0.0003(14) 0.0006(12) 0.0004(12)
C10 0.0488(17) 0.0452(17) 0.0511(17) 0.0070(17) 0.0016(15) 0.0145(14)
C11 0.0489(18) 0.0584(19) 0.0392(15) 0.0001(18) 0.0067(15) 0.0120(15)
C12 0.0337(14) 0.0497(17) 0.0363(13) -0.0020(15) 0.0046(12) -0.0020(13)
C13 0.0331(13) 0.0369(14) 0.0395(14) 0.0044(14) 0.0022(11) 0.0016(12)
C14 0.0526(19) 0.0535(19) 0.084(2) 0.0100(19) -0.0045(18) 0.0053(19)
C15 0.0522(18) 0.0435(17) 0.0625(18) 0.0149(18) 0.0056(15) 0.0020(15)
C16 0.0529(19) 0.072(2) 0.0449(16) 0.007(2) 0.0120(15) -0.0044(16)

loop_
_atom_type_symbol
_atom_type_description
_atom_type_scat_dispersion_real
_atom_type_scat_dispersion_imag
_atom_type_scat_source
C C 0.0033 0 'International Tables Vol C Tables 4.2.6.8 and 6.1.1.4'
H H 0 0 'International Tables Vol C Tables 4.2.6.8 and 6.1.1.4'
N N 0.0061 0 'International Tables Vol C Tables 4.2.6.8 and 6.1.1.4'
O O 0.0106 0 'International Tables Vol C Tables 4.2.6.8 and 6.1.1.4'

loop_
_geom_angle_atom_site_label_1
_geom_angle_atom_site_label_2
_geom_angle_atom_site_label_3
_geom_angle_site_symmetry_1
_geom_angle_site_symmetry_3
_geom_angle
_geom_angle_publ_flag
C1 N1 C8 . . 124.0(2) ?
C1 N1 H1N . . 117.9 ?
C8 N1 H1N . . 118.1 ?
O1 C1 N1 . . 122.6(2) ?
O1 C1 C2 . . 121.8(2) ?
N1 C1 C2 . . 115.6(2) ?
C7 C2 C3 . . 120.4(3) ?
C7 C2 C1 . . 118.9(2) ?
C3 C2 C1 . . 120.7(2) ?
C4 C3 C2 . . 117.3(3) ?
C4 C3 C14 . . 120.1(3) ?
C2 C3 C14 . . 122.6(3) ?
C5 C4 C3 . . 121.7(3) ?
C5 C4 H4 . . 119.2 ?
C3 C4 H4 . . 119.2 ?
C6 C5 C4 . . 120.7(3) ?
C6 C5 H5 . . 119.7 ?
C4 C5 H5 . . 119.7 ?
C5 C6 C7 . . 118.9(3) ?
C5 C6 H6 . . 120.5 ?
C7 C6 H6 . . 120.5 ?
C6 C7 C2 . . 121.1(3) ?
C6 C7 H7 . . 119.4 ?
C2 C7 H7 . . 119.4 ?
C13 C8 C9 . . 121.0(2) ?
C13 C8 N1 . . 119.4(2) ?
C9 C8 N1 . . 119.6(2) ?
C10 C9 C8 . . 117.1(3) ?
C10 C9 C15 . . 121.2(3) ?
C8 C9 C15 . . 121.6(2) ?
C11 C10 C9 . . 122.3(3) ?
C11 C10 H10 . . 118.8 ?
C9 C10 H10 . . 118.8 ?
C10 C11 C12 . . 120.6(3) ?
C10 C11 H11 . . 119.7 ?
C12 C11 H11 . . 119.7 ?
C13 C12 C11 . . 117.8(3) ?
C13 C12 C16 . . 120.6(3) ?
C11 C12 C16 . . 121.6(3) ?
C12 C13 C8 . . 121.2(3) ?
C12 C13 H13 . . 119.4 ?
C8 C13 H13 . . 119.4 ?
C3 C14 H14A . . 109.5 ?
C3 C14 H14B . . 109.5 ?
H14A C14 H14B . . 109.5 ?
C3 C14 H14C . . 109.5 ?
H14A C14 H14C . . 109.5 ?
H14B C14 H14C . . 109.5 ?
C9 C15 H15A . . 109.5 ?
C9 C15 H15B . . 109.5 ?
H15A C15 H15B . . 109.5 ?
C9 C15 H15C . . 109.5 ?
H15A C15 H15C . . 109.5 ?
H15B C15 H15C . . 109.5 ?
C12 C16 H16A . . 109.6 ?
C12 C16 H16B . . 109.3 ?
H16A C16 H16B . . 109.5 ?
C12 C16 H16C . . 109.4 ?
H16A C16 H16C . . 109.5 ?
H16B C16 H16C . . 109.5 ?
C12 C16 H16D . . 109.3 ?
H16A C16 H16D . . 141.1 ?
H16B C16 H16D . . 56.4 ?
H16C C16 H16D . . 56.1 ?
C12 C16 H16E . . 109.6 ?
H16A C16 H16E . . 56.2 ?
H16B C16 H16E . . 141.1 ?
H16C C16 H16E . . 56.3 ?
H16D C16 H16E . . 109.4 ?
C12 C16 H16F . . 109.5 ?
H16A C16 H16F . . 56.3 ?
H16B C16 H16F . . 56.2 ?
H16C C16 H16F . . 141.1 ?
H16D C16 H16F . . 109.5 ?
H16E C16 H16F . . 109.5 ?

loop_
_geom_bond_atom_site_label_1
_geom_bond_atom_site_label_2
_geom_bond_site_symmetry_2
_geom_bond_distance
_geom_bond_publ_flag
O1 C1 . 1.224(3) ?
N1 C1 . 1.349(3) ?
N1 C8 . 1.431(3) ?
N1 H1N . 0.8598 ?
C1 C2 . 1.500(3) ?
C2 C7 . 1.386(4) ?
C2 C3 . 1.394(4) ?
C3 C4 . 1.393(4) ?
C3 C14 . 1.499(4) ?
C4 C5 . 1.373(5) ?
C4 H4 . 0.9300 ?
C5 C6 . 1.367(5) ?
C5 H5 . 0.9300 ?
C6 C7 . 1.376(4) ?
C6 H6 . 0.9300 ?
C7 H7 . 0.9300 ?
C8 C13 . 1.387(3) ?
C8 C9 . 1.391(4) ?
C9 C10 . 1.381(4) ?
C9 C15 . 1.505(4) ?
C10 C11 . 1.375(4) ?
C10 H10 . 0.9300 ?
C11 C12 . 1.389(4) ?
C11 H11 . 0.9300 ?
C12 C13 . 1.386(3) ?
C12 C16 . 1.505(4) ?
C13 H13 . 0.9300 ?
C14 H14A . 0.9600 ?
C14 H14B . 0.9600 ?
C14 H14C . 0.9600 ?
C15 H15A . 0.9600 ?
C15 H15B . 0.9600 ?
C15 H15C . 0.9600 ?
C16 H16A . 0.9599 ?
C16 H16B . 0.9598 ?
C16 H16C . 0.9602 ?
C16 H16D . 0.9605 ?
C16 H16E . 0.9588 ?
C16 H16F . 0.9607 ?

loop_
_geom_hbond_atom_site_label_D
_geom_hbond_atom_site_label_H
_geom_hbond_atom_site_label_A
_geom_hbond_site_symmetry_A
_geom_hbond_distance_DH
_geom_hbond_distance_HA
_geom_hbond_distance_DA
_geom_hbond_angle_DHA
N1 H1N O1 1_655 0.86 2.05 2.899(3) 171.9

loop_
_geom_torsion_atom_site_label_1
_geom_torsion_atom_site_label_2
_geom_torsion_atom_site_label_3
_geom_torsion_atom_site_label_4
_geom_torsion_site_symmetry_1
_geom_torsion_site_symmetry_2
_geom_torsion_site_symmetry_3
_geom_torsion_site_symmetry_4
_geom_torsion
_geom_torsion_publ_flag
C8 N1 C1 O1 . . . . 2.7(5) ?
C8 N1 C1 C2 . . . . -176.3(2) ?
O1 C1 C2 C7 . . . . -130.9(3) ?
N1 C1 C2 C7 . . . . 48.1(3) ?
O1 C1 C2 C3 . . . . 47.5(4) ?
N1 C1 C2 C3 . . . . -133.5(3) ?
C7 C2 C3 C4 . . . . -0.7(4) ?
C1 C2 C3 C4 . . . . -179.1(3) ?
C7 C2 C3 C14 . . . . 180.0(3) ?
C1 C2 C3 C14 . . . . 1.5(4) ?
C2 C3 C4 C5 . . . . 0.8(4) ?
C14 C3 C4 C5 . . . . -179.8(3) ?
C3 C4 C5 C6 . . . . -0.1(5) ?
C4 C5 C6 C7 . . . . -0.7(5) ?
C5 C6 C7 C2 . . . . 0.9(5) ?
C3 C2 C7 C6 . . . . -0.2(4) ?
C1 C2 C7 C6 . . . . 178.3(3) ?
C1 N1 C8 C13 . . . . -49.7(4) ?
C1 N1 C8 C9 . . . . 129.3(3) ?
C13 C8 C9 C10 . . . . 0.0(4) ?
N1 C8 C9 C10 . . . . -179.1(3) ?
C13 C8 C9 C15 . . . . -179.8(3) ?
N1 C8 C9 C15 . . . . 1.1(4) ?
C8 C9 C10 C11 . . . . 1.3(4) ?
C15 C9 C10 C11 . . . . -178.9(3) ?
C9 C10 C11 C12 . . . . -1.6(5) ?
C10 C11 C12 C13 . . . . 0.6(4) ?
C10 C11 C12 C16 . . . . 179.5(3) ?
C11 C12 C13 C8 . . . . 0.6(4) ?
C16 C12 C13 C8 . . . . -178.3(2) ?
C9 C8 C13 C12 . . . . -0.9(4) ?
N1 C8 C13 C12 . . . . 178.1(2) ?
